data_4507474
loop_
_publ_author_name
'Mora, Asilo\'e J.'
'Belandria, Lusbely M.'
'\'Avila, Edward E.'
'Seijas, Luis E.'
'Delgado, Gerzon E.'
'Mir\'o, Aira'
'Almeida, Rafael'
'Brunelli, Michela'
'Fitch, Andrew N.'

_publ_section_title
;
 Investigating the Stability of Double Head to Tail Dimers and Ribbons in
 Multicomponent Crystals ofcis-4-Aminocyclohexanecarboxilic Acid with
 Water and Oxalic Acid
;
_journal_issue 5
_journal_name_full 'Crystal Growth &amp; Design'
_journal_page_first 1849
_journal_paper_doi 10.1021/cg3014392
_journal_volume 13
_journal_year 2013
_chemical_formula_analytical 'C7 H13 N O2'
_chemical_formula_moiety 'C7 H13 N O2'
_chemical_formula_structural 'C7 H13 N O2'
_chemical_formula_sum 'C7 H13 N O2'
_chemical_formula_weight 143.19
_chemical_melting_point 573
_chemical_name_common 'cis-4-aminocyclohexanecarboxylic acid'
_chemical_name_systematic
; 
cis-4-ammoniocyclohexanecarboxylate
;
_space_group_IT_number 14
_symmetry_cell_setting monoclinic
_symmetry_space_group_name_Hall '-P 2yn'
_symmetry_space_group_name_H-M 'P 1 21/n 1'
_audit_creation_date 2012-07-10T15:50
_audit_creation_method 'from EXP file using GSAS2CIF'
_audit_update_record ' 2012-07-10T15:50  Initial CIF as created by GSAS2CIF'
_cell_angle_alpha 90.0
_cell_angle_beta 112.2003(11)
_cell_angle_gamma 90.0
_cell_formula_units_Z 4
_cell_length_a 13.56160(23)
_cell_length_b 6.24896(10)
_cell_length_c 9.80579(18)
_cell_measurement_temperature 373
_cell_volume 769.40(2)
_computing_structure_refinement GSAS
_diffrn_ambient_temperature 373
_diffrn_radiation_polarisn_ratio 1.0
_diffrn_radiation_probe x-ray
_diffrn_radiation_wavelength 0.334971
_diffrn_source synchrotron
_exptl_absorpt_correction_T_max 1.00000
_exptl_absorpt_correction_T_min 1.00000
_exptl_absorpt_process_details
;   GSAS Absorption/surface roughness correction: function number 0
 No correction is applied.
;
_pd_block_id 2012-07-10T15:50|AC4ACC1|AC4ACC100|ID31
_pd_calc_method 'Rietveld Refinement'
_pd_char_colour colourless
_pd_char_particle_morphology 'lamellar micro-crystals'
_pd_instr_location
; 
high resolution X-ray Powder diffractometer 
of beam line ID31 at ESRF
;
_pd_meas_2theta_range_inc 0.005
_pd_meas_2theta_range_max 27.995
_pd_meas_2theta_range_min 0.505
_pd_meas_number_of_points 5499
_pd_meas_scan_method cont
_pd_phase_name Ac4acc100
_pd_prep_temperature 291
_pd_proc_2theta_range_inc 0.005
_pd_proc_2theta_range_max 28.00241
_pd_proc_2theta_range_min 0.51241
_pd_proc_info_datetime 2012-07-10T15:50:27
_pd_proc_info_excluded_regions ' ?'
_pd_proc_ls_background_function
;   GSAS Background function number 7 with 20 terms.
 Linear interpolation
      1:    397.302     2:    605.939     3:    785.720     4:    757.486    
      5:    1113.86     6:    909.603     7:    605.461     8:    533.486    
      9:    449.817    10:    411.312    11:    415.326    12:    395.857    
     13:    364.187    14:    387.643    15:    399.562    16:    407.756    
     17:    425.123    18:    417.732    19:    351.644    20:    319.590    
;
_pd_proc_ls_peak_cutoff 0.00500
_pd_proc_ls_pref_orient_corr
;   March-Dollase
 AXIS  1 Ratio=   1.10774  h= 0.000  k= 0.000  l= 1.000
 Prefered orientation correction range: Min=   0.73567, Max=   1.16589
;
_pd_proc_ls_profile_function
;
 CW Profile function number 3 with  19 terms
 Pseudovoigt profile coefficients as parameterized in
 P. Thompson, D.E. Cox & J.B. Hastings (1987). J. Appl. Cryst.,20,79-83.
 Asymmetry correction of L.W. Finger, D.E. Cox & A. P. Jephcoat (1994).
 J. Appl. Cryst.,27,892-900.
 Peak tails are ignored  where the intensity is below 0.0050 times the peak
   Aniso. broadening axis   0.0   0.0   1.0
;
_pd_proc_ls_prof_R_factor 0.0589
_pd_proc_ls_prof_wR_expected 0.0307
_pd_proc_ls_prof_wR_factor 0.0814
_pd_proc_number_of_points 5499
_pd_spec_mounting
; 
1.5 mm diameter thin-walled borosilicate capillary
;
_pd_spec_mount_mode transmission
_pd_spec_shape cylinder
_refine_ls_goodness_of_fit_all 2.71
_refine_ls_matrix_type full
_refine_ls_number_parameters 102
_refine_ls_number_restraints 68
_refine_ls_R_Fsqd_factor 0.11244
_refine_ls_shift/su_max 0.03
_refine_ls_shift/su_mean 0.00
_reflns_d_resolution_high 1.071
_reflns_d_resolution_low 9.188
_reflns_limit_h_max 12
_reflns_limit_h_min 0
_reflns_limit_k_max 5
_reflns_limit_k_min 0
_reflns_limit_l_max 8
_reflns_limit_l_min -9
_reflns_number_total 655
_cod_data_source_file cg3014392_si_001.cif
_cod_data_source_block AC4ACC1_publ
_cod_original_cell_volume 769.397(22)
_cod_original_sg_symbol_H-M 'P 21/n'
_cod_database_code 4507474
_gsas_exptl_extinct_corr_t_min 1.00000
_gsas_exptl_extinct_corr_t_max 1.00000

loop_
_symmetry_equiv_pos_site_id
_symmetry_equiv_pos_as_xyz
1 +x,+y,+z
2 -x+1/2,+y+1/2,-z+1/2
-1 -x,-y,-z
-2 +x+1/2,-y+1/2,+z+1/2

loop_
_atom_site_type_symbol
_atom_site_label
_atom_site_fract_x
_atom_site_fract_y
_atom_site_fract_z
_atom_site_occupancy
_atom_site_thermal_displace_type
_atom_site_U_iso_or_equiv
_atom_site_symmetry_multiplicity
O O1 0.5859(6) -0.1814(12) 0.3238(9) 1.0 Uiso 0.0597(22) 4
O O2 0.6186(6) 0.1353(12) 0.2354(9) 1.0 Uiso 0.0597(22) 4
N N1 0.2303(5) 0.0009(12) -0.1349(9) 1.0 Uiso 0.045(4) 4
H H11 0.1640(13) 0.083(4) -0.176(5) 1.0 Uiso 0.045(4) 4
H H12 0.2214(30) -0.1542(21) -0.152(4) 1.0 Uiso 0.045(4) 4
H H13 0.2837(12) 0.047(6) -0.1750(21) 1.0 Uiso 0.045(4) 4
C C1 0.5731(7) 0.0107(16) 0.2857(12) 1.0 Uiso 0.0352(15) 4
C C2 0.4686(7) 0.1004(15) 0.3038(9) 1.0 Uiso 0.0352(15) 4
H H2 0.4879(31) 0.160(5) 0.4162(15) 1.0 Uiso 0.0352(15) 4
C C3 0.3842(7) -0.0751(14) 0.2801(10) 1.0 Uiso 0.0352(15) 4
H H31 0.4092(33) -0.2194(27) 0.3491(26) 1.0 Uiso 0.0352(15) 4
H H32 0.3299(14) 0.022(4) 0.3138(25) 1.0 Uiso 0.0352(15) 4
C C4 0.3276(6) -0.1376(14) 0.1117(10) 1.0 Uiso 0.0352(15) 4
H H41 0.2751(16) -0.2753(27) 0.093(5) 1.0 Uiso 0.0352(15) 4
H H42 0.3861(12) -0.184(6) 0.0659(20) 1.0 Uiso 0.0352(15) 4
C C5 0.2725(6) 0.0638(16) 0.0247(10) 1.0 Uiso 0.0352(15) 4
H H5 0.2057(12) 0.134(5) 0.0472(26) 1.0 Uiso 0.0352(15) 4
C C6 0.3636(7) 0.2329(13) 0.0387(10) 1.0 Uiso 0.0352(15) 4
H H61 0.4147(14) 0.128(4) 0.0055(25) 1.0 Uiso 0.0352(15) 4
H H62 0.3451(33) 0.3672(28) -0.0377(22) 1.0 Uiso 0.0352(15) 4
C C7 0.4184(7) 0.2938(14) 0.2040(10) 1.0 Uiso 0.0352(15) 4
H H71 0.3574(13) 0.366(5) 0.2387(23) 1.0 Uiso 0.0352(15) 4
H H72 0.4678(18) 0.4350(28) 0.217(5) 1.0 Uiso 0.0352(15) 4

loop_
_atom_type_symbol
_atom_type_number_in_cell
_atom_type_scat_dispersion_real
_atom_type_scat_dispersion_imag
_atom_type_scat_Cromer_Mann_a1
_atom_type_scat_Cromer_Mann_a2
_atom_type_scat_Cromer_Mann_a3
_atom_type_scat_Cromer_Mann_a4
_atom_type_scat_Cromer_Mann_b1
_atom_type_scat_Cromer_Mann_b2
_atom_type_scat_Cromer_Mann_b3
_atom_type_scat_Cromer_Mann_b4
_atom_type_scat_Cromer_Mann_c
_atom_type_scat_source
O 8.0 0.047 0.032 3.04850 13.2771 2.28680 5.70110 1.54630 0.32390 0.86700 32.9089 0.25080 International_Tables_Vol_C
N 4.0 0.029 0.018 12.2126 0.00570 3.13220 9.89330 2.01250 28.9975 1.16630 0.58260 -11.529 International_Tables_Vol_C
H 52.0 0.000 0.000 0.49300 10.5109 0.32291 26.1257 0.14019 3.14236 0.04081 57.7997 0.00304 International_Tables_Vol_C
C 28.0 0.017 0.009 2.31000 20.8439 1.02000 10.2075 1.58860 0.56870 0.86500 51.6512 0.21560 International_Tables_Vol_C

loop_
_geom_angle_atom_site_label_1
_geom_angle_atom_site_label_2
_geom_angle_atom_site_label_3
_geom_angle
_geom_angle_publ_flag
C5 N1 H13 106.9(14) no
H11 N1 H12 114(3) no
H11 N1 H13 112(3) no
H12 N1 H13 107(3) no
C5 N1 H12 114(2) no
C5 N1 H11 103(3) no
O1 C1 O2 134.9(11) no
O2 C1 C2 115.5(9) no
O1 C1 C2 109.5(9) no
C3 C2 C7 109.8(8) no
C1 C2 C7 113.7(8) no
C1 C2 C3 112.0(8) no
C2 C3 C4 111.9(7) no
C3 C4 C5 108.5(7) no
N1 C5 C4 106.1(7) no
N1 C5 C6 104.0(7) no
C4 C5 C6 107.2(7) no
C5 C6 C7 107.6(7) no
C2 C7 C6 113.1(7) no
C1 C2 H2 110(2) no
C3 C2 H2 106(2) no
C7 C2 H2 104.6(17) no
C2 C3 H31 117(2) no
C2 C3 H32 96.1(14) no
C4 C3 H31 110.8(15) no
C4 C3 H32 109.6(12) no
H31 C3 H32 111(2) no
C3 C4 H41 114(3) no
C3 C4 H42 110.7(13) no
C5 C4 H41 114(2) no
C5 C4 H42 105.4(18) no
H41 C4 H42 105(3) no
N1 C5 H5 107.1(16) no
C4 C5 H5 118.5(17) no
C6 C5 H5 112.9(17) no
C5 C6 H61 97.8(14) no
C5 C6 H62 119(2) no
C7 C6 H61 110.4(13) no
C7 C6 H62 115.2(12) no
H61 C6 H62 106(2) no
C2 C7 H71 109.0(15) no
C2 C7 H72 117(2) no
C6 C7 H71 107.8(12) no
C6 C7 H72 111(2) no
H71 C7 H72 98(2) no

loop_
_geom_bond_atom_site_label_1
_geom_bond_atom_site_label_2
_geom_bond_distance
_geom_bond_publ_flag
O1 C1 1.250(13) no
O2 C1 1.208(13) no
N1 C5 1.502(12) no
N1 H11 0.98(3) no
N1 H12 0.982(15) no
N1 H13 0.99(2) no
C1 C2 1.595(14) no
C2 C7 1.542(13) no
C2 C3 1.538(14) no
C3 C4 1.585(13) no
C4 C5 1.545(13) no
C5 C6 1.592(13) no
C6 C7 1.554(13) no
C2 H2 1.097(19) no
C3 H31 1.10(2) no
C3 H32 1.10(2) no
C4 H41 1.09(2) no
C4 H42 1.09(2) no
C5 H5 1.10(2) no
C6 H61 1.09(2) no
C6 H62 1.09(2) no
C7 H71 1.11(2) no
C7 H72 1.09(3) no

loop_
_geom_hbond_atom_site_label_D
_geom_hbond_atom_site_label_H
_geom_hbond_atom_site_label_A
_geom_hbond_distance_DH
_geom_hbond_distance_HA
_geom_hbond_distance_DA
_geom_hbond_angle_DHA
_geom_hbond_site_symmetry_A
_geom_hbond_publ_flag
N1 H11 O2 0.98(3) 1.96(3) 2.761(11) 138(2) 4_454 no
N1 H12 O1 0.982(15) 2.04(4) 2.718(11) 125(3) 4_444 no
N1 H13 O2 0.99(2) 2.00(3) 2.724(11) 128(3) 3_655 no

loop_
_geom_torsion_atom_site_label_1
_geom_torsion_atom_site_label_2
_geom_torsion_atom_site_label_3
_geom_torsion_atom_site_label_4
_geom_torsion
_geom_torsion_publ_flag
O1 C1 C2 C3 -30.5(11) no
O1 C1 C2 C7 -155.7(9) no
O2 C1 C2 C3 147.0(9) no
O2 C1 C2 C7 21.9(12) no
C1 C2 C3 C4 -73.7(9) no
C7 C2 C3 C4 53.6(10) no
C1 C2 C7 C6 71.6(10) no
C3 C2 C7 C6 -54.7(10) no
C2 C3 C4 C5 -60.1(10) no
C3 C4 C5 N1 174.3(7) no
C3 C4 C5 C6 63.7(9) no
N1 C5 C6 C7 -175.5(7) no
C4 C5 C6 C7 -63.5(9) no
C5 C6 C7 C2 59.7(10) no
